data_4117974
loop_
_publ_author_name
'Aakarsh Saxena'
'Bonnie Choi'
'Hon Wai Lam'

_publ_section_title
;
 Enantioselective Copper-Catalyzed Reductive Coupling of Alkenylazaarenes
 with Ketones
;
_journal_name_full 'Journal of the American Chemical Society'
_journal_page_first 8428
_journal_page_last 8431
_journal_paper_doi 10.1021/ja3036916
_journal_volume 134
_journal_year 2012
_chemical_absolute_configuration ad
_chemical_formula_moiety 'C25 H23 N O'
_chemical_formula_sum 'C25 H23 N O'
_chemical_formula_weight 353.44
_chemical_name_systematic
;
 ?
;
_space_group_IT_number 4
_symmetry_cell_setting monoclinic
_symmetry_space_group_name_Hall 'P 2yb'
_symmetry_space_group_name_H-M 'P 1 21 1'
_atom_sites_solution_hydrogens difmap
_atom_sites_solution_primary charge-flipping
_atom_sites_solution_secondary difmap
_audit_creation_method SHELXL-97
_cell_angle_alpha 90.00
_cell_angle_beta 103.1130(10)
_cell_angle_gamma 90.00
_cell_formula_units_Z 2
_cell_length_a 9.24880(10)
_cell_length_b 5.61570(10)
_cell_length_c 18.4938(3)
_cell_measurement_reflns_used 34789
_cell_measurement_temperature 120(2)
_cell_measurement_theta_max 76.0968
_cell_measurement_theta_min 4.9056
_cell_volume 935.49(2)
_computing_cell_refinement 'CrysAlisPro (Agilent Technologies, 2011)'
_computing_data_collection 'CrysAlisPro (Agilent Technologies, 2011)'
_computing_data_reduction 'CrysAlisPro (Agilent Technologies, 2011)'
_computing_molecular_graphics 'ORTEP3 for Windows (Farrugia, 1997)'
_computing_publication_material 'SHELXTL (Sheldrick, 2008) and local programs'
_computing_structure_refinement 'SHELXTL (Sheldrick, 2008)'
_computing_structure_solution 'Superflip (Palatinus & Chapuis, 2007)'
_diffrn_ambient_temperature 120(2)
_diffrn_detector_area_resol_mean 10.3147
_diffrn_measured_fraction_theta_full 0.996
_diffrn_measured_fraction_theta_max 0.996
_diffrn_measurement_device_type 'Agilent Technologies SuperNova'
_diffrn_measurement_method '\w scans'
_diffrn_radiation_monochromator 'mirror optics'
_diffrn_radiation_source microsource
_diffrn_radiation_type CuK\a
_diffrn_radiation_wavelength 1.54178
_diffrn_reflns_av_R_equivalents 0.0284
_diffrn_reflns_av_sigmaI/netI 0.0101
_diffrn_reflns_limit_h_max 11
_diffrn_reflns_limit_h_min -11
_diffrn_reflns_limit_k_max 7
_diffrn_reflns_limit_k_min -6
_diffrn_reflns_limit_l_max 23
_diffrn_reflns_limit_l_min -23
_diffrn_reflns_number 55310
_diffrn_reflns_theta_full 76.28
_diffrn_reflns_theta_max 76.28
_diffrn_reflns_theta_min 4.91
_exptl_absorpt_coefficient_mu 0.586
_exptl_absorpt_correction_T_max 0.9546
_exptl_absorpt_correction_T_min 0.7910
_exptl_absorpt_correction_type gaussian
_exptl_absorpt_process_details
;
CrysAlisPro, Agilent Technologies,
Version 1.171.35.19 (release 27-10-2011 CrysAlis171 .NET)
(compiled Oct 27 2011,15:02:11)
numerical absorption correction based on gaussian integration over
   a multifaceted crystal model
;
_exptl_crystal_colour colourless
_exptl_crystal_density_diffrn 1.255
_exptl_crystal_description rod
_exptl_crystal_F_000 376
_exptl_crystal_size_max 0.42
_exptl_crystal_size_mid 0.10
_exptl_crystal_size_min 0.08
_refine_diff_density_max 0.226
_refine_diff_density_min -0.128
_refine_diff_density_rms 0.028
_refine_ls_abs_structure_details 'Flack H D (1983), Acta Cryst. A39, 876-881, 1576 Friedel pairs'
_refine_ls_abs_structure_Flack 0.01(18)
_refine_ls_extinction_coef 0.0030(5)
_refine_ls_extinction_expression Fc^*^=kFc[1+0.001xFc^2^\l^3^/sin(2\q)]^-1/4^
_refine_ls_extinction_method SHELXL
_refine_ls_goodness_of_fit_ref 1.059
_refine_ls_hydrogen_treatment refall
_refine_ls_matrix_type full
_refine_ls_number_parameters 338
_refine_ls_number_reflns 3741
_refine_ls_number_restraints 1
_refine_ls_restrained_S_all 1.059
_refine_ls_R_factor_all 0.0273
_refine_ls_R_factor_gt 0.0269
_refine_ls_shift/su_max 0.001
_refine_ls_shift/su_mean 0.000
_refine_ls_structure_factor_coef Fsqd
_refine_ls_weighting_details 'calc w=1/[\s^2^(Fo^2^)+(0.0436P)^2^+0.1323P] where P=(Fo^2^+2Fc^2^)/3'
_refine_ls_weighting_scheme calc
_refine_ls_wR_factor_gt 0.0732
_refine_ls_wR_factor_ref 0.0737
_reflns_number_gt 3685
_reflns_number_total 3741
_reflns_threshold_expression I>2\s(I)
_cod_data_source_file ja3036916_si_003.cif
_cod_data_source_block hl2011
_cod_original_sg_symbol_H-M 'P 21'
_cod_database_code 4117974

loop_
_symmetry_equiv_pos_as_xyz
'x, y, z'
'-x, y+1/2, -z'

loop_
_atom_site_label
_atom_site_type_symbol
_atom_site_fract_x
_atom_site_fract_y
_atom_site_fract_z
_atom_site_U_iso_or_equiv
_atom_site_adp_type
_atom_site_occupancy
_atom_site_symmetry_multiplicity
_atom_site_calc_flag
O1 O 0.35335(9) 0.77511(16) 0.74619(4) 0.02494(18) Uani 1 1 d
H1O H 0.3463(19) 0.771(3) 0.6967(10) 0.047(4) Uiso 1 1 d
N1 N 0.28031(10) 0.92699(18) 0.59952(5) 0.0232(2) Uani 1 1 d
C1 C 0.28335(11) 0.9120(2) 0.52552(6) 0.0224(2) Uani 1 1 d
C2 C 0.36037(12) 0.7202(2) 0.50192(6) 0.0251(2) Uani 1 1 d
H2 H 0.4109(14) 0.601(3) 0.5394(7) 0.025(3) Uiso 1 1 d
C3 C 0.36317(12) 0.6977(2) 0.42809(6) 0.0266(3) Uani 1 1 d
H3 H 0.4135(15) 0.562(3) 0.4117(7) 0.027(3) Uiso 1 1 d
C4 C 0.29174(12) 0.8668(2) 0.37554(6) 0.0270(3) Uani 1 1 d
H4 H 0.2953(16) 0.856(3) 0.3244(8) 0.032(4) Uiso 1 1 d
C5 C 0.21982(12) 1.0566(2) 0.39735(6) 0.0263(3) Uani 1 1 d
H5 H 0.1706(16) 1.179(3) 0.3623(8) 0.034(4) Uiso 1 1 d
C6 C 0.21281(11) 1.0828(2) 0.47287(6) 0.0229(2) Uani 1 1 d
C7 C 0.13840(12) 1.2740(2) 0.49874(6) 0.0254(2) Uani 1 1 d
H7 H 0.0874(15) 1.398(3) 0.4635(7) 0.025(3) Uiso 1 1 d
C8 C 0.13976(12) 1.2884(2) 0.57259(6) 0.0257(2) Uani 1 1 d
H8 H 0.0933(17) 1.422(3) 0.5929(8) 0.035(4) Uiso 1 1 d
C9 C 0.21254(11) 1.1105(2) 0.62207(6) 0.0228(2) Uani 1 1 d
C10 C 0.20359(12) 1.1267(2) 0.70289(6) 0.0233(2) Uani 1 1 d
H10 H 0.1992(14) 1.297(3) 0.7149(7) 0.021(3) Uiso 1 1 d
C11 C 0.05952(13) 1.0049(3) 0.71135(7) 0.0323(3) Uani 1 1 d
H11A H 0.0678(18) 0.825(4) 0.7013(9) 0.043(4) Uiso 1 1 d
H11B H 0.0440(16) 1.031(3) 0.7606(9) 0.037(4) Uiso 1 1 d
H11C H -0.0294(17) 1.077(3) 0.6738(9) 0.040(4) Uiso 1 1 d
C12 C 0.34094(12) 1.0248(2) 0.75895(6) 0.0221(2) Uani 1 1 d
C13 C 0.32426(11) 1.0574(2) 0.83862(6) 0.0229(2) Uani 1 1 d
C14 C 0.26705(13) 1.2679(2) 0.86091(6) 0.0269(2) Uani 1 1 d
H14 H 0.2362(16) 1.394(3) 0.8264(8) 0.029(4) Uiso 1 1 d
C15 C 0.25083(14) 1.2955(2) 0.93363(7) 0.0288(3) Uani 1 1 d
H15 H 0.2064(17) 1.447(3) 0.9469(9) 0.037(4) Uiso 1 1 d
C16 C 0.29521(12) 1.1163(3) 0.98526(6) 0.0279(3) Uani 1 1 d
H16 H 0.2835(15) 1.135(3) 1.0359(8) 0.029(3) Uiso 1 1 d
C17 C 0.35652(13) 0.9100(3) 0.96445(6) 0.0279(3) Uani 1 1 d
H17 H 0.3903(15) 0.778(3) 0.9994(8) 0.028(3) Uiso 1 1 d
C18 C 0.37064(12) 0.8798(2) 0.89128(6) 0.0252(2) Uani 1 1 d
H18 H 0.4124(15) 0.735(3) 0.8777(7) 0.026(3) Uiso 1 1 d
C19 C 0.48226(12) 1.1579(2) 0.74877(6) 0.0241(2) Uani 1 1 d
H19A H 0.4845(13) 1.145(2) 0.6956(7) 0.016(3) Uiso 1 1 d
H19B H 0.4707(15) 1.334(3) 0.7607(7) 0.023(3) Uiso 1 1 d
C20 C 0.62716(12) 1.0669(2) 0.79555(6) 0.0245(2) Uani 1 1 d
C21 C 0.70338(13) 1.1961(3) 0.85644(6) 0.0305(3) Uani 1 1 d
H21 H 0.6619(17) 1.347(3) 0.8686(8) 0.034(4) Uiso 1 1 d
C22 C 0.83978(14) 1.1187(3) 0.89824(7) 0.0376(3) Uani 1 1 d
H22 H 0.8904(18) 1.214(3) 0.9409(9) 0.046(5) Uiso 1 1 d
C23 C 0.90164(13) 0.9086(3) 0.88013(7) 0.0385(3) Uani 1 1 d
H23 H 0.9978(18) 0.848(3) 0.9089(9) 0.042(4) Uiso 1 1 d
C24 C 0.82652(13) 0.7761(3) 0.82003(8) 0.0362(3) Uani 1 1 d
H24 H 0.8687(17) 0.624(3) 0.8086(8) 0.038(4) Uiso 1 1 d
C25 C 0.69052(13) 0.8556(2) 0.77773(7) 0.0300(3) Uani 1 1 d
H25 H 0.6384(18) 0.765(3) 0.7333(9) 0.041(4) Uiso 1 1 d

loop_
_atom_site_aniso_label
_atom_site_aniso_U_11
_atom_site_aniso_U_22
_atom_site_aniso_U_33
_atom_site_aniso_U_23
_atom_site_aniso_U_13
_atom_site_aniso_U_12
O1 0.0290(4) 0.0237(4) 0.0230(4) -0.0002(3) 0.0077(3) -0.0005(3)
N1 0.0221(4) 0.0252(6) 0.0222(4) 0.0012(4) 0.0048(3) -0.0010(4)
C1 0.0189(5) 0.0258(6) 0.0226(5) -0.0016(4) 0.0050(4) -0.0030(4)
C2 0.0233(5) 0.0254(7) 0.0266(5) 0.0015(5) 0.0054(4) 0.0001(4)
C3 0.0244(5) 0.0284(7) 0.0285(5) -0.0022(5) 0.0091(4) 0.0014(5)
C4 0.0240(5) 0.0351(7) 0.0231(5) -0.0015(5) 0.0079(4) -0.0005(5)
C5 0.0228(5) 0.0333(7) 0.0227(5) 0.0030(5) 0.0052(4) 0.0010(5)
C6 0.0187(4) 0.0268(6) 0.0229(5) 0.0007(4) 0.0044(4) -0.0013(4)
C7 0.0237(5) 0.0270(6) 0.0253(5) 0.0034(5) 0.0054(4) 0.0015(5)
C8 0.0238(5) 0.0269(6) 0.0269(5) -0.0004(5) 0.0072(4) 0.0038(5)
C9 0.0192(5) 0.0262(6) 0.0230(5) -0.0007(5) 0.0050(4) -0.0027(4)
C10 0.0226(5) 0.0255(7) 0.0226(5) 0.0004(4) 0.0068(4) -0.0013(4)
C11 0.0228(5) 0.0483(9) 0.0267(6) 0.0001(6) 0.0077(4) -0.0053(5)
C12 0.0230(5) 0.0218(6) 0.0220(5) 0.0001(4) 0.0066(4) -0.0020(4)
C13 0.0193(5) 0.0267(6) 0.0234(5) 0.0007(4) 0.0063(4) -0.0042(4)
C14 0.0326(6) 0.0248(7) 0.0234(5) 0.0013(5) 0.0064(4) -0.0009(5)
C15 0.0321(5) 0.0279(7) 0.0273(5) -0.0021(5) 0.0087(4) -0.0006(5)
C16 0.0272(5) 0.0365(7) 0.0210(5) -0.0004(5) 0.0077(4) -0.0024(5)
C17 0.0285(6) 0.0315(7) 0.0241(5) 0.0044(5) 0.0067(4) -0.0005(5)
C18 0.0238(5) 0.0273(7) 0.0255(5) 0.0010(5) 0.0077(4) 0.0006(5)
C19 0.0250(5) 0.0261(7) 0.0223(5) 0.0005(4) 0.0077(4) -0.0035(4)
C20 0.0228(5) 0.0295(7) 0.0237(5) 0.0029(4) 0.0101(4) -0.0038(4)
C21 0.0285(6) 0.0380(8) 0.0266(5) -0.0026(5) 0.0094(4) -0.0046(5)
C22 0.0291(6) 0.0567(9) 0.0263(6) -0.0012(6) 0.0048(5) -0.0073(6)
C23 0.0223(5) 0.0577(10) 0.0353(6) 0.0147(6) 0.0059(5) -0.0005(6)
C24 0.0265(6) 0.0373(8) 0.0487(7) 0.0083(6) 0.0168(5) 0.0031(6)
C25 0.0247(5) 0.0334(7) 0.0335(6) -0.0015(5) 0.0103(5) -0.0023(5)

loop_
_atom_type_symbol
_atom_type_description
_atom_type_scat_dispersion_real
_atom_type_scat_dispersion_imag
_atom_type_scat_source
C C 0.0181 0.0091 'International Tables Vol C Tables 4.2.6.8 and 6.1.1.4'
H H 0.0000 0.0000 'International Tables Vol C Tables 4.2.6.8 and 6.1.1.4'
N N 0.0311 0.0180 'International Tables Vol C Tables 4.2.6.8 and 6.1.1.4'
O O 0.0492 0.0322 'International Tables Vol C Tables 4.2.6.8 and 6.1.1.4'

loop_
_geom_angle_atom_site_label_1
_geom_angle_atom_site_label_2
_geom_angle_atom_site_label_3
_geom_angle
H1O O1 C12 101.5(13)
C1 N1 C9 118.62(10)
N1 C1 C2 118.58(10)
N1 C1 C6 122.11(10)
C2 C1 C6 119.31(9)
C1 C2 H2 119.0(8)
C1 C2 C3 119.99(11)
H2 C2 C3 121.0(8)
C2 C3 H3 119.8(8)
C2 C3 C4 120.67(11)
H3 C3 C4 119.5(8)
C3 C4 H4 121.5(10)
C3 C4 C5 120.35(10)
H4 C4 C5 118.1(10)
C4 C5 H5 122.3(9)
C4 C5 C6 120.37(11)
H5 C5 C6 117.3(9)
C1 C6 C5 119.29(10)
C1 C6 C7 117.70(10)
C5 C6 C7 123.02(11)
C6 C7 H7 120.2(8)
C6 C7 C8 119.21(11)
H7 C7 C8 120.6(8)
C7 C8 H8 121.6(9)
C7 C8 C9 119.95(11)
H8 C8 C9 118.4(9)
N1 C9 C8 122.38(10)
N1 C9 C10 119.54(10)
C8 C9 C10 117.99(10)
C9 C10 H10 107.2(8)
C9 C10 C11 108.40(9)
C9 C10 C12 114.55(9)
H10 C10 C11 109.1(8)
H10 C10 C12 106.0(8)
C11 C10 C12 111.36(10)
C10 C11 H11A 108.4(9)
C10 C11 H11B 110.2(10)
C10 C11 H11C 109.6(9)
H11A C11 H11B 110.6(14)
H11A C11 H11C 110.0(14)
H11B C11 H11C 108.0(13)
O1 C12 C10 109.55(9)
O1 C12 C13 107.82(9)
O1 C12 C19 110.50(9)
C10 C12 C13 110.68(9)
C10 C12 C19 108.93(9)
C13 C12 C19 109.35(9)
C12 C13 C14 120.98(10)
C12 C13 C18 120.46(10)
C14 C13 C18 118.53(10)
C13 C14 H14 120.5(9)
C13 C14 C15 120.65(11)
H14 C14 C15 118.9(9)
C14 C15 H15 118.1(9)
C14 C15 C16 120.29(12)
H15 C15 C16 121.6(9)
C15 C16 H16 120.4(10)
C15 C16 C17 119.57(10)
H16 C16 C17 120.0(10)
C16 C17 H17 122.4(8)
C16 C17 C18 120.34(11)
H17 C17 C18 117.2(8)
C13 C18 C17 120.57(11)
C13 C18 H18 120.3(8)
C17 C18 H18 119.2(8)
C12 C19 H19A 107.1(7)
C12 C19 H19B 107.8(8)
C12 C19 C20 115.42(10)
H19A C19 H19B 108.1(11)
H19A C19 C20 109.2(7)
H19B C19 C20 109.0(8)
C19 C20 C21 120.56(11)
C19 C20 C25 121.22(11)
C21 C20 C25 118.19(11)
C20 C21 H21 119.1(9)
C20 C21 C22 121.07(13)
H21 C21 C22 119.8(9)
C21 C22 H22 118.9(10)
C21 C22 C23 120.28(12)
H22 C22 C23 120.8(10)
C22 C23 H23 122.3(10)
C22 C23 C24 119.45(12)
H23 C23 C24 118.2(10)
C23 C24 H24 119.2(9)
C23 C24 C25 120.12(14)
H24 C24 C25 120.6(9)
C20 C25 C24 120.87(12)
C20 C25 H25 118.7(10)
C24 C25 H25 120.4(10)

loop_
_geom_bond_atom_site_label_1
_geom_bond_atom_site_label_2
_geom_bond_distance
O1 H1O 0.904(18)
O1 C12 1.4310(15)
N1 C1 1.3776(13)
N1 C9 1.3220(15)
C1 C2 1.4140(17)
C1 C6 1.4161(15)
C2 H2 1.000(15)
C2 C3 1.3773(16)
C3 H3 0.975(15)
C3 C4 1.4109(18)
C4 H4 0.956(14)
C4 C5 1.3650(18)
C5 H5 0.981(16)
C5 C6 1.4204(15)
C6 C7 1.4159(17)
C7 H7 0.995(15)
C7 C8 1.3654(15)
C8 H8 0.981(17)
C8 C9 1.4175(17)
C9 C10 1.5184(14)
C10 H10 0.985(16)
C10 C11 1.5370(16)
C10 C12 1.5551(15)
C11 H11A 1.04(2)
C11 H11B 0.965(15)
C11 H11C 1.030(16)
C12 C13 1.5268(14)
C12 C19 1.5538(15)
C13 C14 1.3950(17)
C13 C18 1.3917(17)
C14 H14 0.951(16)
C14 C15 1.3953(15)
C15 H15 1.000(18)
C15 C16 1.3839(19)
C16 H16 0.972(14)
C16 C17 1.3822(19)
C17 H17 0.988(16)
C17 C18 1.3989(15)
C18 H18 0.958(16)
C19 H19A 0.990(12)
C19 H19B 1.024(16)
C19 C20 1.5100(15)
C20 C21 1.3900(17)
C20 C25 1.3953(18)
C21 H21 0.975(18)
C21 C22 1.3913(18)
C22 H22 0.980(18)
C22 C23 1.385(2)
C23 H23 0.988(17)
C23 C24 1.386(2)
C24 H24 0.982(18)
C24 C25 1.3953(18)
C25 H25 0.994(17)

loop_
_geom_hbond_atom_site_label_D
_geom_hbond_atom_site_label_H
_geom_hbond_atom_site_label_A
_geom_hbond_distance_DH
_geom_hbond_distance_HA
_geom_hbond_distance_DA
_geom_hbond_angle_DHA
O1 H1O N1 0.904(18) 1.966(18) 2.7767(12) 148.4(17)

loop_
_geom_torsion_atom_site_label_1
_geom_torsion_atom_site_label_2
_geom_torsion_atom_site_label_3
_geom_torsion_atom_site_label_4
_geom_torsion
C9 N1 C1 C2 177.78(10)
C9 N1 C1 C6 -1.82(15)
N1 C1 C2 C3 178.81(10)
C6 C1 C2 C3 -1.58(16)
C1 C2 C3 C4 1.02(17)
C2 C3 C4 C5 0.59(18)
C3 C4 C5 C6 -1.61(18)
N1 C1 C6 C5 -179.83(10)
N1 C1 C6 C7 0.40(15)
C2 C1 C6 C5 0.57(15)
C2 C1 C6 C7 -179.20(11)
C4 C5 C6 C1 1.03(17)
C4 C5 C6 C7 -179.21(11)
C1 C6 C7 C8 1.15(16)
C5 C6 C7 C8 -178.61(11)
C6 C7 C8 C9 -1.28(16)
C1 N1 C9 C8 1.71(15)
C1 N1 C9 C10 178.09(9)
C7 C8 C9 N1 -0.18(17)
C7 C8 C9 C10 -176.60(10)
N1 C9 C10 C11 -90.94(12)
N1 C9 C10 C12 34.09(15)
C8 C9 C10 C11 85.59(14)
C8 C9 C10 C12 -149.38(10)
C9 C10 C12 O1 -63.34(12)
C9 C10 C12 C13 177.90(10)
C9 C10 C12 C19 57.63(13)
C11 C10 C12 O1 60.11(12)
C11 C10 C12 C13 -58.65(13)
C11 C10 C12 C19 -178.92(10)
O1 C12 C13 C14 -160.97(10)
O1 C12 C13 C18 21.18(13)
C10 C12 C13 C14 -41.17(14)
C10 C12 C13 C18 140.99(11)
C19 C12 C13 C14 78.85(13)
C19 C12 C13 C18 -99.00(12)
C12 C13 C14 C15 179.40(10)
C18 C13 C14 C15 -2.72(16)
C13 C14 C15 C16 1.77(18)
C14 C15 C16 C17 0.35(18)
C15 C16 C17 C18 -1.45(18)
C12 C13 C18 C17 179.51(10)
C14 C13 C18 C17 1.61(16)
C16 C17 C18 C13 0.46(17)
O1 C12 C19 C20 -55.29(12)
C10 C12 C19 C20 -175.68(10)
C13 C12 C19 C20 63.23(13)
C12 C19 C20 C21 -106.48(12)
C12 C19 C20 C25 75.53(13)
C19 C20 C21 C22 -177.48(11)
C25 C20 C21 C22 0.57(17)
C20 C21 C22 C23 -0.64(19)
C21 C22 C23 C24 -0.02(19)
C22 C23 C24 C25 0.72(19)
C19 C20 C25 C24 178.18(11)
C21 C20 C25 C24 0.15(17)
C23 C24 C25 C20 -0.79(18)
